data_7700294
loop_
_publ_author_name
'Oshita, Hiromi'
'Suzuki, Takashi'
'Kawashima, Kyohei'
'Abe, Hitoshi'
'Tani, Fumito'
'Mori, Seiji'
'Yajima, Tatsuo'
'Shimazaki, Yuichi'

_publ_section_title
;
 The effect of \p-\p stacking interaction of the indole ring with the
 coordinated phenoxyl radical in a nickel(ii)-salen type complex.
 Comparison with the corresponding Cu(ii) complex.
;
_journal_issue 32
_journal_name_full 'Dalton transactions (Cambridge, England : 2003)'
_journal_page_first 12060
_journal_page_last 12069
_journal_paper_doi 10.1039/c9dt01887e
_journal_volume 48
_journal_year 2019
_chemical_absolute_configuration 'CHOOSE rm ad rmad syn or unk'
_chemical_formula_moiety 'C35 H41 N3 Ni O4'
_chemical_formula_sum 'C35 H41 N3 Ni O4'
_chemical_formula_weight 626.43
_space_group_crystal_system monoclinic
_space_group_IT_number 4
_space_group_name_Hall 'P 2yb'
_space_group_name_H-M_alt 'P 1 21 1'
_symmetry_space_group_name_Hall 'P 2yb'
_symmetry_space_group_name_H-M 'P 1 21 1'
_atom_sites_solution_hydrogens geom
_atom_sites_solution_primary direct
_atom_sites_solution_secondary difmap
_audit_update_record
;
2019-05-06 deposited with the CCDC.    2019-06-18 downloaded from the CCDC.
;
_cell_angle_alpha 90.0000
_cell_angle_beta 108.879(3)
_cell_angle_gamma 90.0000
_cell_formula_units_Z 2
_cell_length_a 11.9551(15)
_cell_length_b 6.9902(7)
_cell_length_c 19.284(2)
_cell_measurement_reflns_used 8982
_cell_measurement_temperature 133
_cell_measurement_theta_max 28.03
_cell_measurement_theta_min 3.12
_cell_volume 1524.8(3)
_computing_cell_refinement 'RAPID AUTO'
_computing_data_collection 'RAPID AUTO (Rigaku, ????)'
_computing_data_reduction 'RAPID AUTO'
_computing_molecular_graphics 'CrystalStructure 4.2.4'
_computing_publication_material 'CrystalStructure 4.2.4 (Rigaku, 2016)'
_computing_structure_refinement 'SHELXL Version 2014/7 (Sheldrick, 2008)'
_computing_structure_solution 'Il Milione (Burla, et al., 2007)'
_diffrn_ambient_temperature 133
_diffrn_detector_area_resol_mean 10.000
_diffrn_measured_fraction_theta_full 0.992
_diffrn_measured_fraction_theta_max 0.988
_diffrn_measurement_device_type 'Rigaku R-AXIS RAPID'
_diffrn_measurement_method \w
_diffrn_radiation_type 'Mo K\a'
_diffrn_radiation_wavelength 0.71075
_diffrn_reflns_av_R_equivalents 0.1038
_diffrn_reflns_Laue_measured_fraction_full 0.992
_diffrn_reflns_Laue_measured_fraction_max 0.988
_diffrn_reflns_limit_h_max 15
_diffrn_reflns_limit_h_min -15
_diffrn_reflns_limit_k_max 8
_diffrn_reflns_limit_k_min -8
_diffrn_reflns_limit_l_max 23
_diffrn_reflns_limit_l_min -24
_diffrn_reflns_number 14260
_diffrn_reflns_point_group_measured_fraction_full 0.929
_diffrn_reflns_point_group_measured_fraction_max 0.909
_diffrn_reflns_theta_full 25.242
_diffrn_reflns_theta_max 27.485
_diffrn_reflns_theta_min 3.121
_diffrn_standards_number 0
_exptl_absorpt_coefficient_mu 0.680
_exptl_absorpt_correction_T_max 0.934
_exptl_absorpt_correction_T_min 0.341
_exptl_absorpt_correction_type multi-scan
_exptl_absorpt_process_details 'ABSCOR (Rigaku, 1995)'
_exptl_crystal_colour green
_exptl_crystal_density_diffrn 1.364
_exptl_crystal_density_method 'not measured'
_exptl_crystal_description platelet
_exptl_crystal_F_000 664.00
_exptl_crystal_size_max 0.100
_exptl_crystal_size_mid 0.100
_exptl_crystal_size_min 0.100
_refine_diff_density_max 0.69
_refine_diff_density_min -1.35
_refine_ls_abs_structure_details
;
 Flack x determined using 899 quotients [(I+)-(I-)]/[(I+)+(I-)]
 (Parsons, Flack and Wagner, Acta Cryst. B69 (2013) 249-259).
;
_refine_ls_abs_structure_Flack -0.02(3)
_refine_ls_extinction_method none
_refine_ls_goodness_of_fit_ref 1.007
_refine_ls_hydrogen_treatment constr
_refine_ls_number_parameters 388
_refine_ls_number_reflns 6335
_refine_ls_number_restraints 1
_refine_ls_R_factor_all 0.1349
_refine_ls_R_factor_gt 0.0729
_refine_ls_shift/su_max 0.000
_refine_ls_structure_factor_coef Fsqd
_refine_ls_weighting_details 'w = 1/[\s^2^(Fo^2^)+(0.0992P)^2^] where P=(Fo^2^+2Fc^2^)/3'
_refine_ls_weighting_scheme calc
_refine_ls_wR_factor_gt 0.1690
_refine_ls_wR_factor_ref 0.2136
_reflns_Friedel_coverage 0.698
_reflns_Friedel_fraction_full 0.855
_reflns_Friedel_fraction_max 0.815
_reflns_number_gt 3525
_reflns_number_total 6335
_reflns_threshold_expression F^2^>2.0\s(F^2^)
_cod_data_source_file c9dt01887e2.cif
_cod_data_source_block 160725
_cod_depositor_comments 'Adding full bibliography for 7700294--7700295.cif.'
_cod_original_cell_volume 1524.9(3)
_cod_database_code 7700294

loop_
_space_group_symop_id
_space_group_symop_operation_xyz
1 +X,+Y,+Z
2 -X,1/2+Y,-Z

loop_
_atom_site_label
_atom_site_type_symbol
_atom_site_fract_x
_atom_site_fract_y
_atom_site_fract_z
_atom_site_U_iso_or_equiv
_atom_site_adp_type
_atom_site_occupancy
_atom_site_site_symmetry_order
_atom_site_calc_flag
_atom_site_refinement_flags_posn
_atom_site_refinement_flags_adp
Ni1 Ni 0.53429(10) 0.50017(18) 0.70125(5) 0.0313(3) Uani 1 1 d . .
O1 O 0.4183(5) 0.4739(13) 0.7440(3) 0.0365(17) Uani 1 1 d . .
O2 O 0.4142(5) 0.5124(12) 0.6120(3) 0.0321(13) Uani 1 1 d . .
O3 O 0.4372(6) 0.4702(12) 1.0337(3) 0.0431(18) Uani 1 1 d . .
O4 O 0.4371(6) 0.4803(13) 0.3299(3) 0.0390(15) Uani 1 1 d . .
N1 N 0.6563(6) 0.4806(14) 0.7887(3) 0.0316(17) Uani 1 1 d . .
N2 N 0.6501(7) 0.5402(9) 0.6601(3) 0.0286(19) Uani 1 1 d . .
N3 N 0.7628(8) -0.0810(11) 0.9091(4) 0.039(2) Uani 1 1 d . .
H3A H 0.7231 -0.1379 0.9345 0.046 Uiso 1 1 calc R U
C1 C 0.4283(8) 0.4769(18) 0.8136(4) 0.034(2) Uani 1 1 d . .
C2 C 0.3218(8) 0.4750(17) 0.8343(5) 0.036(2) Uani 1 1 d . .
C3 C 0.3343(8) 0.4746(17) 0.9086(4) 0.035(2) Uani 1 1 d . .
H3 H 0.2653 0.4739 0.9228 0.043 Uiso 1 1 calc R U
C4 C 0.4436(9) 0.4751(18) 0.9625(4) 0.040(2) Uani 1 1 d . .
C5 C 0.5460(8) 0.4805(19) 0.9462(4) 0.035(2) Uani 1 1 d . .
H5 H 0.6206 0.4841 0.9838 0.042 Uiso 1 1 calc R U
C6 C 0.5375(8) 0.4806(18) 0.8697(4) 0.035(2) Uani 1 1 d . .
C7 C 0.6461(9) 0.4765(16) 0.8548(5) 0.035(2) Uani 1 1 d . .
H7 H 0.7168 0.4703 0.8954 0.042 Uiso 1 1 calc R U
C8 C 0.7738(9) 0.4538(12) 0.7807(5) 0.034(2) Uani 1 1 d . .
H8 H 0.8381 0.4973 0.8255 0.041 Uiso 1 1 calc R U
C9 C 0.7917(9) 0.2437(13) 0.7623(5) 0.036(2) Uani 1 1 d . .
H9A H 0.7233 0.2038 0.7200 0.043 Uiso 1 1 calc R U
H9B H 0.8632 0.2358 0.7472 0.043 Uiso 1 1 calc R U
C10 C 0.8048(10) 0.1052(13) 0.8240(5) 0.036(2) Uani 1 1 d . .
C11 C 0.7171(10) 0.0460(13) 0.8526(5) 0.040(3) Uani 1 1 d . .
H11 H 0.6372 0.0876 0.8354 0.048 Uiso 1 1 calc R U
C12 C 0.8811(10) -0.1040(13) 0.9191(5) 0.037(2) Uani 1 1 d . .
C13 C 0.9668(11) -0.2122(14) 0.9723(5) 0.043(3) Uani 1 1 d . .
H13 H 0.9469 -0.2861 1.0079 0.051 Uiso 1 1 calc R U
C14 C 1.0817(11) -0.2055(15) 0.9700(5) 0.046(3) Uani 1 1 d . .
H14 H 1.1424 -0.2724 1.0061 0.056 Uiso 1 1 calc R U
C15 C 1.1096(11) -0.1036(14) 0.9164(5) 0.046(3) Uani 1 1 d . .
H15 H 1.1885 -0.1060 0.9155 0.055 Uiso 1 1 calc R U
C16 C 1.0252(8) 0.0024(19) 0.8638(4) 0.040(2) Uani 1 1 d . .
H16 H 1.0458 0.0722 0.8274 0.048 Uiso 1 1 calc R U
C17 C 0.9084(8) 0.0035(19) 0.8658(4) 0.0345(18) Uani 1 1 d . .
C18 C 0.7668(9) 0.5788(13) 0.7155(5) 0.037(2) Uani 1 1 d . .
H18A H 0.7736 0.7155 0.7298 0.045 Uiso 1 1 calc R U
H18B H 0.8313 0.5469 0.6958 0.045 Uiso 1 1 calc R U
C19 C 0.6424(9) 0.5358(13) 0.5920(4) 0.034(2) Uani 1 1 d . .
H19 H 0.7130 0.5486 0.5800 0.041 Uiso 1 1 calc R U
C20 C 0.5330(8) 0.5126(18) 0.5332(4) 0.0324(19) Uani 1 1 d . .
C21 C 0.5408(8) 0.5061(18) 0.4608(4) 0.0316(18) Uani 1 1 d . .
H21 H 0.6159 0.5111 0.4538 0.038 Uiso 1 1 calc R U
C22 C 0.4418(7) 0.4930(16) 0.4027(3) 0.0292(17) Uani 1 1 d . .
C23 C 0.3325(8) 0.4921(18) 0.4138(4) 0.0356(19) Uani 1 1 d . .
H23 H 0.2638 0.4862 0.3718 0.043 Uiso 1 1 calc R U
C24 C 0.3168(7) 0.4992(17) 0.4826(4) 0.0293(17) Uani 1 1 d . .
C25 C 0.4232(8) 0.5078(19) 0.5452(4) 0.0342(19) Uani 1 1 d . .
C26 C 0.1989(9) 0.4702(18) 0.7740(5) 0.042(3) Uani 1 1 d . .
C27 C 0.0996(9) 0.481(2) 0.8081(5) 0.050(2) Uani 1 1 d . .
H27A H 0.1063 0.3734 0.8416 0.060 Uiso 1 1 calc R U
H27B H 0.1062 0.6017 0.8353 0.060 Uiso 1 1 calc R U
H27C H 0.0229 0.4764 0.7692 0.060 Uiso 1 1 calc R U
C28 C 0.1849(12) 0.6398(19) 0.7229(7) 0.059(4) Uani 1 1 d . .
H28A H 0.2473 0.6366 0.7002 0.071 Uiso 1 1 calc R U
H28B H 0.1075 0.6335 0.6846 0.071 Uiso 1 1 calc R U
H28C H 0.1908 0.7588 0.7507 0.071 Uiso 1 1 calc R U
C29 C 0.1879(12) 0.2770(18) 0.7326(6) 0.054(3) Uani 1 1 d . .
H29A H 0.1974 0.1711 0.7673 0.065 Uiso 1 1 calc R U
H29B H 0.1099 0.2688 0.6950 0.065 Uiso 1 1 calc R U
H29C H 0.2494 0.2692 0.7093 0.065 Uiso 1 1 calc R U
C30 C 0.5487(9) 0.470(2) 1.0921(4) 0.045(3) Uani 1 1 d . .
H30A H 0.5347 0.4663 1.1394 0.055 Uiso 1 1 calc R U
H30B H 0.5945 0.3572 1.0874 0.055 Uiso 1 1 calc R U
H30C H 0.5929 0.5861 1.0891 0.055 Uiso 1 1 calc R U
C31 C 0.1950(7) 0.5031(18) 0.4906(4) 0.0331(18) Uani 1 1 d . .
C32 C 0.1786(12) 0.3301(15) 0.5372(6) 0.041(3) Uani 1 1 d . .
H32A H 0.0994 0.3347 0.5418 0.049 Uiso 1 1 calc R U
H32B H 0.1879 0.2106 0.5130 0.049 Uiso 1 1 calc R U
H32C H 0.2381 0.3360 0.5860 0.049 Uiso 1 1 calc R U
C33 C 0.1771(13) 0.6909(16) 0.5267(6) 0.044(3) Uani 1 1 d . .
H33A H 0.0980 0.6922 0.5317 0.052 Uiso 1 1 calc R U
H33B H 0.2368 0.7015 0.5753 0.052 Uiso 1 1 calc R U
H33C H 0.1849 0.7989 0.4963 0.052 Uiso 1 1 calc R U
C34 C 0.0945(8) 0.487(2) 0.4163(4) 0.042(2) Uani 1 1 d . .
H34A H 0.0179 0.4898 0.4246 0.051 Uiso 1 1 calc R U
H34B H 0.0996 0.5937 0.3847 0.051 Uiso 1 1 calc R U
H34C H 0.1025 0.3657 0.3926 0.051 Uiso 1 1 calc R U
C35 C 0.5481(8) 0.488(2) 0.3172(4) 0.0356(19) Uani 1 1 d . .
H35A H 0.5353 0.4782 0.2645 0.043 Uiso 1 1 calc R U
H35B H 0.5872 0.6099 0.3356 0.043 Uiso 1 1 calc R U
H35C H 0.5980 0.3820 0.3428 0.043 Uiso 1 1 calc R U

loop_
_atom_site_aniso_label
_atom_site_aniso_U_11
_atom_site_aniso_U_22
_atom_site_aniso_U_33
_atom_site_aniso_U_23
_atom_site_aniso_U_13
_atom_site_aniso_U_12
Ni1 0.0412(7) 0.0286(5) 0.0229(5) -0.0002(6) 0.0085(4) 0.0001(7)
O1 0.041(4) 0.051(5) 0.016(2) -0.005(3) 0.006(2) -0.004(4)
O2 0.045(4) 0.028(3) 0.024(2) 0.000(4) 0.013(2) 0.003(4)
O3 0.048(4) 0.057(5) 0.027(3) 0.002(4) 0.015(3) 0.007(4)
O4 0.045(4) 0.044(4) 0.028(3) -0.001(4) 0.011(2) 0.003(4)
N1 0.039(4) 0.026(4) 0.034(3) 0.003(4) 0.019(3) 0.002(5)
N2 0.041(5) 0.027(5) 0.013(3) 0.001(3) 0.003(3) -0.001(3)
N3 0.058(6) 0.032(4) 0.025(4) 0.002(3) 0.013(4) -0.006(4)
C1 0.033(5) 0.037(6) 0.026(4) -0.006(5) 0.001(3) -0.004(5)
C2 0.037(5) 0.033(6) 0.038(4) -0.005(5) 0.014(4) -0.001(5)
C3 0.040(5) 0.039(6) 0.024(4) -0.004(5) 0.006(3) 0.007(5)
C4 0.057(6) 0.038(6) 0.025(4) 0.006(5) 0.014(4) 0.009(6)
C5 0.041(5) 0.039(6) 0.023(4) -0.008(5) 0.007(3) -0.001(6)
C6 0.048(6) 0.025(5) 0.036(4) 0.002(5) 0.018(4) 0.002(6)
C7 0.050(6) 0.020(5) 0.038(4) 0.000(4) 0.017(4) 0.002(5)
C8 0.049(6) 0.033(6) 0.025(4) 0.005(3) 0.017(4) 0.005(4)
C9 0.046(7) 0.033(5) 0.028(5) -0.006(4) 0.011(4) 0.001(4)
C10 0.048(7) 0.031(5) 0.032(5) 0.002(4) 0.019(4) -0.003(4)
C11 0.050(7) 0.044(7) 0.027(4) 0.000(4) 0.013(4) 0.000(5)
C12 0.050(8) 0.026(5) 0.033(5) 0.005(4) 0.011(5) -0.001(4)
C13 0.065(8) 0.032(5) 0.026(5) 0.008(4) 0.008(5) 0.003(5)
C14 0.051(8) 0.038(6) 0.040(6) 0.003(4) 0.000(5) 0.014(5)
C15 0.052(8) 0.037(6) 0.042(6) 0.014(4) 0.006(5) 0.007(5)
C16 0.052(6) 0.031(5) 0.035(4) 0.007(6) 0.013(4) 0.005(7)
C17 0.039(5) 0.035(4) 0.025(3) 0.006(5) 0.005(3) 0.002(6)
C18 0.036(6) 0.033(5) 0.041(5) -0.004(4) 0.012(4) -0.004(4)
C19 0.042(6) 0.031(7) 0.024(4) 0.005(4) 0.002(4) 0.004(4)
C20 0.041(5) 0.023(5) 0.035(4) 0.010(5) 0.014(3) 0.004(6)
C21 0.043(5) 0.025(4) 0.027(4) -0.004(5) 0.013(3) -0.001(6)
C22 0.047(5) 0.020(4) 0.020(3) -0.002(5) 0.010(3) -0.005(6)
C23 0.046(6) 0.028(4) 0.028(4) 0.000(6) 0.004(3) 0.002(6)
C24 0.042(5) 0.018(4) 0.026(3) 0.005(5) 0.010(3) 0.004(6)
C25 0.048(6) 0.018(4) 0.036(4) -0.007(5) 0.014(4) 0.003(6)
C26 0.035(5) 0.054(7) 0.035(4) 0.002(5) 0.011(4) 0.003(5)
C27 0.043(6) 0.061(7) 0.049(5) -0.004(7) 0.019(4) -0.007(7)
C28 0.044(9) 0.079(9) 0.052(7) 0.022(6) 0.014(6) 0.012(7)
C29 0.052(9) 0.066(8) 0.042(6) -0.024(6) 0.012(6) -0.017(6)
C30 0.051(7) 0.055(8) 0.031(4) 0.006(5) 0.016(4) 0.005(6)
C31 0.036(5) 0.035(4) 0.024(3) 0.009(5) 0.004(3) 0.008(6)
C32 0.044(9) 0.039(6) 0.038(6) 0.000(5) 0.010(5) -0.009(5)
C33 0.047(9) 0.043(7) 0.039(6) -0.009(5) 0.011(6) 0.002(5)
C34 0.041(6) 0.050(6) 0.035(4) 0.006(6) 0.011(4) -0.005(7)
C35 0.041(5) 0.038(5) 0.030(4) -0.005(6) 0.015(3) 0.003(6)

loop_
_atom_type_symbol
_atom_type_description
_atom_type_scat_dispersion_real
_atom_type_scat_dispersion_imag
_atom_type_scat_source
C C 0.0033 0.0016
;
International Tables for Crystallography
(Vol. C, Tables 4.2.6.8 and 6.1.1.4)
;
H H 0.0000 0.0000
;
International Tables for Crystallography
(Vol. C, Table 6.1.1.4)
;
O O 0.0106 0.0060
;
International Tables for Crystallography
(Vol. C, Tables 4.2.6.8 and 6.1.1.4)
;
N N 0.0061 0.0033
;
International Tables for Crystallography
(Vol. C, Tables 4.2.6.8 and 6.1.1.4)
;
Ni Ni 0.3393 1.1124
;
International Tables for Crystallography
(Vol. C, Tables 4.2.6.8 and 6.1.1.4)
;

loop_
_geom_angle_atom_site_label_1
_geom_angle_atom_site_label_2
_geom_angle_atom_site_label_3
_geom_angle
N2 Ni1 O1 176.8(4)
N2 Ni1 N1 85.6(3)
O1 Ni1 N1 94.0(3)
N2 Ni1 O2 93.3(3)
O1 Ni1 O2 87.2(2)
N1 Ni1 O2 177.9(4)
C1 O1 Ni1 128.9(6)
C25 O2 Ni1 128.2(5)
C4 O3 C30 115.8(7)
C22 O4 C35 115.8(6)
C7 N1 C8 119.2(8)
C7 N1 Ni1 126.3(7)
C8 N1 Ni1 114.4(5)
C19 N2 C18 118.7(9)
C19 N2 Ni1 128.7(7)
C18 N2 Ni1 112.5(5)
C12 N3 C11 108.4(8)
C12 N3 H3A 125.8
C11 N3 H3A 125.8
O1 C1 C6 123.0(9)
O1 C1 C2 119.0(7)
C6 C1 C2 118.0(8)
C3 C2 C1 118.1(8)
C3 C2 C26 122.1(8)
C1 C2 C26 119.8(7)
C4 C3 C2 122.4(9)
C4 C3 H3 118.8
C2 C3 H3 118.8
C5 C4 C3 121.9(8)
C5 C4 O3 124.6(8)
C3 C4 O3 113.5(9)
C4 C5 C6 117.8(8)
C4 C5 H5 121.1
C6 C5 H5 121.1
C1 C6 C7 122.0(8)
C1 C6 C5 121.8(9)
C7 C6 C5 116.2(8)
N1 C7 C6 124.9(9)
N1 C7 H7 117.5
C6 C7 H7 117.5
N1 C8 C18 102.5(8)
N1 C8 C9 110.7(8)
C18 C8 C9 109.5(7)
N1 C8 H8 111.3
C18 C8 H8 111.3
C9 C8 H8 111.3
C10 C9 C8 114.8(7)
C10 C9 H9A 108.6
C8 C9 H9A 108.6
C10 C9 H9B 108.6
C8 C9 H9B 108.6
H9A C9 H9B 107.6
C11 C10 C17 104.7(8)
C11 C10 C9 127.2(10)
C17 C10 C9 128.1(9)
N3 C11 C10 110.3(10)
N3 C11 H11 124.8
C10 C11 H11 124.8
N3 C12 C17 108.0(8)
N3 C12 C13 129.6(9)
C17 C12 C13 122.4(10)
C14 C13 C12 116.9(9)
C14 C13 H13 121.6
C12 C13 H13 121.6
C15 C14 C13 121.4(9)
C15 C14 H14 119.3
C13 C14 H14 119.3
C14 C15 C16 121.8(11)
C14 C15 H15 119.1
C16 C15 H15 119.1
C15 C16 C17 118.3(10)
C15 C16 H16 120.8
C17 C16 H16 120.8
C12 C17 C16 119.2(9)
C12 C17 C10 108.5(8)
C16 C17 C10 132.3(9)
N2 C18 C8 106.3(8)
N2 C18 H18A 110.5
C8 C18 H18A 110.5
N2 C18 H18B 110.5
C8 C18 H18B 110.5
H18A C18 H18B 108.7
N2 C19 C20 123.7(10)
N2 C19 H19 118.1
C20 C19 H19 118.1
C25 C20 C21 121.3(8)
C25 C20 C19 122.2(8)
C21 C20 C19 116.4(8)
C22 C21 C20 119.8(8)
C22 C21 H21 120.1
C20 C21 H21 120.1
C21 C22 C23 119.4(7)
C21 C22 O4 125.7(8)
C23 C22 O4 115.0(7)
C22 C23 C24 124.5(7)
C22 C23 H23 117.8
C24 C23 H23 117.8
C23 C24 C25 116.2(7)
C23 C24 C31 121.7(7)
C25 C24 C31 122.0(6)
O2 C25 C20 122.2(7)
O2 C25 C24 119.1(8)
C20 C25 C24 118.7(7)
C28 C26 C27 107.5(10)
C28 C26 C2 110.4(10)
C27 C26 C2 110.8(7)
C28 C26 C29 111.8(9)
C27 C26 C29 108.4(11)
C2 C26 C29 107.8(9)
C26 C27 H27A 109.5
C26 C27 H27B 109.5
H27A C27 H27B 109.5
C26 C27 H27C 109.5
H27A C27 H27C 109.5
H27B C27 H27C 109.5
C26 C28 H28A 109.5
C26 C28 H28B 109.5
H28A C28 H28B 109.5
C26 C28 H28C 109.5
H28A C28 H28C 109.5
H28B C28 H28C 109.5
C26 C29 H29A 109.5
C26 C29 H29B 109.5
H29A C29 H29B 109.5
C26 C29 H29C 109.5
H29A C29 H29C 109.5
H29B C29 H29C 109.5
O3 C30 H30A 109.5
O3 C30 H30B 109.5
H30A C30 H30B 109.5
O3 C30 H30C 109.5
H30A C30 H30C 109.5
H30B C30 H30C 109.5
C24 C31 C33 110.0(10)
C24 C31 C34 112.8(6)
C33 C31 C34 107.7(9)
C24 C31 C32 110.5(9)
C33 C31 C32 110.0(7)
C34 C31 C32 105.7(9)
C31 C32 H32A 109.5
C31 C32 H32B 109.5
H32A C32 H32B 109.5
C31 C32 H32C 109.5
H32A C32 H32C 109.5
H32B C32 H32C 109.5
C31 C33 H33A 109.5
C31 C33 H33B 109.5
H33A C33 H33B 109.5
C31 C33 H33C 109.5
H33A C33 H33C 109.5
H33B C33 H33C 109.5
C31 C34 H34A 109.5
C31 C34 H34B 109.5
H34A C34 H34B 109.5
C31 C34 H34C 109.5
H34A C34 H34C 109.5
H34B C34 H34C 109.5
O4 C35 H35A 109.5
O4 C35 H35B 109.5
H35A C35 H35B 109.5
O4 C35 H35C 109.5
H35A C35 H35C 109.5
H35B C35 H35C 109.5

loop_
_geom_bond_atom_site_label_1
_geom_bond_atom_site_label_2
_geom_bond_distance
Ni1 N2 1.827(8)
Ni1 O1 1.837(6)
Ni1 N1 1.843(7)
Ni1 O2 1.852(5)
O1 C1 1.309(9)
O2 C25 1.328(9)
O3 C4 1.400(10)
O3 C30 1.440(11)
O4 C22 1.391(8)
O4 C35 1.425(10)
N1 C7 1.319(10)
N1 C8 1.474(12)
N2 C19 1.285(10)
N2 C18 1.483(11)
N3 C12 1.373(14)
N3 C11 1.375(11)
N3 H3A 0.8800
C1 C6 1.400(12)
C1 C2 1.452(13)
C2 C3 1.391(11)
C2 C26 1.551(12)
C3 C4 1.382(12)
C3 H3 0.9500
C4 C5 1.359(13)
C5 C6 1.446(11)
C5 H5 0.9500
C6 C7 1.417(12)
C7 H7 0.9500
C8 C18 1.511(12)
C8 C9 1.542(12)
C8 H8 1.0000
C9 C10 1.501(12)
C9 H9A 0.9900
C9 H9B 0.9900
C10 C11 1.396(14)
C10 C17 1.429(13)
C11 H11 0.9500
C12 C17 1.396(13)
C12 C13 1.411(13)
C13 C14 1.389(16)
C13 H13 0.9500
C14 C15 1.382(15)
C14 H14 0.9500
C15 C16 1.390(13)
C15 H15 0.9500
C16 C17 1.409(12)
C16 H16 0.9500
C18 H18A 0.9900
C18 H18B 0.9900
C19 C20 1.437(12)
C19 H19 0.9500
C20 C25 1.406(12)
C20 C21 1.429(10)
C21 C22 1.344(10)
C21 H21 0.9500
C22 C23 1.390(11)
C23 C24 1.400(10)
C23 H23 0.9500
C24 C25 1.443(11)
C24 C31 1.514(11)
C26 C28 1.517(16)
C26 C27 1.533(13)
C26 C29 1.553(16)
C27 H27A 0.9800
C27 H27B 0.9800
C27 H27C 0.9800
C28 H28A 0.9800
C28 H28B 0.9800
C28 H28C 0.9800
C29 H29A 0.9800
C29 H29B 0.9800
C29 H29C 0.9800
C30 H30A 0.9800
C30 H30B 0.9800
C30 H30C 0.9800
C31 C33 1.533(15)
C31 C34 1.548(10)
C31 C32 1.555(14)
C32 H32A 0.9800
C32 H32B 0.9800
C32 H32C 0.9800
C33 H33A 0.9800
C33 H33B 0.9800
C33 H33C 0.9800
C34 H34A 0.9800
C34 H34B 0.9800
C34 H34C 0.9800
C35 H35A 0.9800
C35 H35B 0.9800
C35 H35C 0.9800

loop_
_geom_hbond_atom_site_label_D
_geom_hbond_atom_site_label_H
_geom_hbond_atom_site_label_A
_geom_hbond_site_symmetry_A
_geom_hbond_distance_DA
_geom_hbond_distance_DH
_geom_hbond_distance_HA
_geom_hbond_angle_DHA
_geom_hbond_publ_flag
N3 H3A O3 2_647 2.962(13) 0.880 2.319 129.9 no

loop_
_geom_torsion_atom_site_label_1
_geom_torsion_atom_site_label_2
_geom_torsion_atom_site_label_3
_geom_torsion_atom_site_label_4
_geom_torsion
N1 Ni1 O1 C1 10.5(11)
O2 Ni1 O1 C1 -171.3(11)
N2 Ni1 O2 C25 12.9(11)
O1 Ni1 O2 C25 -170.3(11)
N2 Ni1 N1 C7 169.2(11)
O1 Ni1 N1 C7 -7.6(11)
N2 Ni1 N1 C8 -15.3(7)
O1 Ni1 N1 C8 167.8(7)
N1 Ni1 N2 C19 166.0(8)
O2 Ni1 N2 C19 -12.1(8)
N1 Ni1 N2 C18 -12.8(6)
O2 Ni1 N2 C18 169.0(6)
Ni1 O1 C1 C6 -7.4(19)
Ni1 O1 C1 C2 173.0(8)
O1 C1 C2 C3 178.8(12)
C6 C1 C2 C3 -0.8(17)
O1 C1 C2 C26 -0.2(17)
C6 C1 C2 C26 -179.8(11)
C1 C2 C3 C4 -0.3(19)
C26 C2 C3 C4 178.7(11)
C2 C3 C4 C5 2(2)
C2 C3 C4 O3 -178.6(11)
C30 O3 C4 C5 -0.4(18)
C30 O3 C4 C3 179.8(11)
C3 C4 C5 C6 -1.6(18)
O3 C4 C5 C6 178.6(12)
O1 C1 C6 C7 -2(2)
C2 C1 C6 C7 177.9(12)
O1 C1 C6 C5 -178.9(12)
C2 C1 C6 C5 0.7(18)
C4 C5 C6 C1 0.5(19)
C4 C5 C6 C7 -176.9(12)
C8 N1 C7 C6 -173.2(10)
Ni1 N1 C7 C6 2.1(18)
C1 C6 C7 N1 4.3(19)
C5 C6 C7 N1 -178.3(13)
C7 N1 C8 C18 -146.8(10)
Ni1 N1 C8 C18 37.3(9)
C7 N1 C8 C9 96.5(11)
Ni1 N1 C8 C9 -79.3(8)
N1 C8 C9 C10 -70.1(10)
C18 C8 C9 C10 177.7(9)
C8 C9 C10 C11 70.7(13)
C8 C9 C10 C17 -110.0(12)
C12 N3 C11 C10 1.1(10)
C17 C10 C11 N3 1.0(11)
C9 C10 C11 N3 -179.6(8)
C11 N3 C12 C17 -2.8(10)
C11 N3 C12 C13 176.8(9)
N3 C12 C13 C14 -178.7(9)
C17 C12 C13 C14 0.8(15)
C12 C13 C14 C15 -2.4(15)
C13 C14 C15 C16 2.3(17)
C14 C15 C16 C17 -0.3(17)
N3 C12 C17 C16 -179.3(10)
C13 C12 C17 C16 1.1(16)
N3 C12 C17 C10 3.4(11)
C13 C12 C17 C10 -176.2(9)
C15 C16 C17 C12 -1.3(16)
C15 C16 C17 C10 175.2(11)
C11 C10 C17 C12 -2.7(11)
C9 C10 C17 C12 177.9(9)
C11 C10 C17 C16 -179.5(12)
C9 C10 C17 C16 1(2)
C19 N2 C18 C8 -142.4(8)
Ni1 N2 C18 C8 36.6(8)
N1 C8 C18 N2 -44.5(9)
C9 C8 C18 N2 73.0(10)
C18 N2 C19 C20 -175.6(9)
Ni1 N2 C19 C20 5.6(14)
N2 C19 C20 C25 5.2(16)
N2 C19 C20 C21 -178.5(10)
C25 C20 C21 C22 -0.8(19)
C19 C20 C21 C22 -177.1(11)
C20 C21 C22 C23 2.1(18)
C20 C21 C22 O4 -178.1(11)
C35 O4 C22 C21 -2.0(17)
C35 O4 C22 C23 177.7(10)
C21 C22 C23 C24 -1.7(19)
O4 C22 C23 C24 178.5(11)
C22 C23 C24 C25 0.0(19)
C22 C23 C24 C31 178.3(11)
Ni1 O2 C25 C20 -7.0(18)
Ni1 O2 C25 C24 173.6(8)
C21 C20 C25 O2 179.5(12)
C19 C20 C25 O2 -4.3(18)
C21 C20 C25 C24 -1.0(17)
C19 C20 C25 C24 175.2(11)
C23 C24 C25 O2 -179.2(12)
C31 C24 C25 O2 2.5(18)
C23 C24 C25 C20 1.3(17)
C31 C24 C25 C20 -177.1(11)
C3 C2 C26 C28 123.5(12)
C1 C2 C26 C28 -57.5(14)
C3 C2 C26 C27 4.5(16)
C1 C2 C26 C27 -176.5(12)
C3 C2 C26 C29 -114.0(12)
C1 C2 C26 C29 65.0(13)
C23 C24 C31 C33 -117.0(12)
C25 C24 C31 C33 61.3(13)
C23 C24 C31 C34 3.3(17)
C25 C24 C31 C34 -178.4(11)
C23 C24 C31 C32 121.4(11)
C25 C24 C31 C32 -60.3(14)
